data_4070596
loop_
_publ_author_name
'Hill, Anthony F.'
'Smith, Matthew K.'
'Wagler, J\"org'

_publ_section_title
;
 Near Linear Ta&#x2212;H&#x2212;B Geometry:
 [TaCl2(\h-C5Me5){\k3-H,S,S&#x2032;-H2B(methimazolyl)2}]
;
_journal_issue 9
_journal_name_full Organometallics
_journal_page_first 2137
_journal_paper_doi 10.1021/om7008099
_journal_volume 27
_journal_year 2008
_chemical_formula_moiety 'C18 H27 B Cl2 N4 S2 Ta, C4 H8 O'
_chemical_formula_sum 'C22 H35 B Cl2 N4 O S2 Ta'
_chemical_formula_weight 698.32
_chemical_name_systematic
;
 ?
;
_space_group_IT_number 11
_symmetry_cell_setting monoclinic
_symmetry_space_group_name_Hall '-P 2yb'
_symmetry_space_group_name_H-M 'P 1 21/m 1'
_atom_sites_solution_hydrogens geom
_atom_sites_solution_primary direct
_atom_sites_solution_secondary difmap
_audit_creation_method SHELXL-97
_cell_angle_alpha 90.00
_cell_angle_beta 94.99(3)
_cell_angle_gamma 90.00
_cell_formula_units_Z 2
_cell_length_a 8.5960(17)
_cell_length_b 14.522(3)
_cell_length_c 11.155(2)
_cell_measurement_temperature 173(2)
_cell_volume 1387.2(5)
_computing_structure_refinement 'SHELXL-97 (Sheldrick, 1997)'
_diffrn_ambient_temperature 173(2)
_diffrn_measured_fraction_theta_full 0.997
_diffrn_measured_fraction_theta_max 0.997
_diffrn_measurement_device_type CCD
_diffrn_measurement_method 'phi and omega scans'
_diffrn_radiation_monochromator graphite
_diffrn_radiation_source 'fine-focus sealed tube'
_diffrn_radiation_type MoK\a
_diffrn_radiation_wavelength 0.71073
_diffrn_reflns_av_R_equivalents 0.0531
_diffrn_reflns_av_sigmaI/netI 0.0246
_diffrn_reflns_limit_h_max 10
_diffrn_reflns_limit_h_min -10
_diffrn_reflns_limit_k_max 15
_diffrn_reflns_limit_k_min -17
_diffrn_reflns_limit_l_max 13
_diffrn_reflns_limit_l_min -13
_diffrn_reflns_number 18873
_diffrn_reflns_theta_full 25.00
_diffrn_reflns_theta_max 25.00
_diffrn_reflns_theta_min 3.20
_exptl_absorpt_coefficient_mu 4.327
_exptl_absorpt_correction_T_max 0.799
_exptl_absorpt_correction_T_min 0.577
_exptl_absorpt_correction_type integration
_exptl_absorpt_process_details
;
Gaussian integration (Coppens, 1970)
;
_exptl_crystal_colour red
_exptl_crystal_density_diffrn 1.672
_exptl_crystal_density_method 'not measured'
_exptl_crystal_description prism
_exptl_crystal_F_000 694
_exptl_crystal_size_max 0.18
_exptl_crystal_size_mid 0.12
_exptl_crystal_size_min 0.06
_refine_diff_density_max 1.031
_refine_diff_density_min -1.048
_refine_diff_density_rms 0.104
_refine_ls_extinction_coef 0.0093(10)
_refine_ls_extinction_expression Fc^*^=kFc[1+0.001xFc^2^\l^3^/sin(2\q)]^-1/4^
_refine_ls_extinction_method SHELXL
_refine_ls_goodness_of_fit_ref 1.089
_refine_ls_hydrogen_treatment mixed
_refine_ls_matrix_type full
_refine_ls_number_parameters 198
_refine_ls_number_reflns 2542
_refine_ls_number_restraints 112
_refine_ls_restrained_S_all 1.104
_refine_ls_R_factor_all 0.0365
_refine_ls_R_factor_gt 0.0334
_refine_ls_shift/su_max 0.001
_refine_ls_shift/su_mean 0.000
_refine_ls_structure_factor_coef Fsqd
_refine_ls_weighting_details 'calc w=1/[\s^2^(Fo^2^)+(0.0435P)^2^+3.2980P] where P=(Fo^2^+2Fc^2^)/3'
_refine_ls_weighting_scheme calc
_refine_ls_wR_factor_gt 0.0837
_refine_ls_wR_factor_ref 0.0854
_reflns_number_gt 2383
_reflns_number_total 2542
_reflns_threshold_expression >2sigma(I)
_cod_data_source_file om7008099-file001.cif
_cod_data_source_block mks43new
_cod_original_sg_symbol_Hall -P2yb
_cod_original_sg_symbol_H-M P21/m
_cod_database_code 4070596

loop_
_symmetry_equiv_pos_as_xyz
'x, y, z'
'-x, y+1/2, -z'
'-x, -y, -z'
'x, -y-1/2, z'

loop_
_atom_site_label
_atom_site_type_symbol
_atom_site_fract_x
_atom_site_fract_y
_atom_site_fract_z
_atom_site_U_iso_or_equiv
_atom_site_adp_type
_atom_site_occupancy
_atom_site_symmetry_multiplicity
_atom_site_calc_flag
_atom_site_refinement_flags
_atom_site_disorder_group
Ta1 Ta 0.63633(3) 0.7500 0.71127(2) 0.04214(16) Uani 1 2 d S .
Cl1 Cl 0.42817(16) 0.63694(10) 0.66063(13) 0.0560(3) Uani 1 1 d . .
S1 S 0.76109(17) 0.87194(12) 0.85589(14) 0.0600(4) Uani 1 1 d . .
N1 N 0.5280(5) 0.8366(3) 1.0060(4) 0.0517(11) Uani 1 1 d . .
N2 N 0.6792(6) 0.9520(4) 1.0600(4) 0.0582(12) Uani 1 1 d . .
B1 B 0.4590(11) 0.7500 0.9433(8) 0.051(2) Uani 1 2 d S .
H1A H 0.501(9) 0.7500 0.850(7) 0.05(2) Uiso 1 2 d S .
H1B H 0.326(8) 0.7500 0.950(6) 0.038(18) Uiso 1 2 d S .
C1 C 0.6510(7) 0.8857(4) 0.9757(5) 0.0529(13) Uani 1 1 d . .
C2 C 0.8019(8) 1.0202(5) 1.0630(7) 0.0743(19) Uani 1 1 d . .
H2A H 0.9021 0.9913 1.0894 0.111 Uiso 1 1 d R .
H2B H 0.7799 1.0694 1.1192 0.111 Uiso 1 1 d R .
H2C H 0.8070 1.0461 0.9823 0.111 Uiso 1 1 d R .
C3 C 0.5726(8) 0.9434(5) 1.1452(6) 0.0674(17) Uani 1 1 d . .
H3 H 0.5664 0.9808 1.2145 0.081 Uiso 1 1 calc R .
C4 C 0.4806(8) 0.8731(5) 1.1119(5) 0.0614(15) Uani 1 1 d . .
H4 H 0.3961 0.8513 1.1536 0.074 Uiso 1 1 calc R .
C5 C 0.6710(7) 0.7334(5) 0.5062(4) 0.044(3) Uani 0.50 1 d PGDU 1
C6 C 0.7266(7) 0.8235(4) 0.5331(6) 0.043(3) Uani 0.50 1 d PGDU 1
C7 C 0.8626(7) 0.8169(4) 0.6141(5) 0.042(3) Uani 0.50 1 d PGDU 1
C8 C 0.8902(7) 0.7223(4) 0.6386(5) 0.052(4) Uani 0.50 1 d PGDU 1
C9 C 0.7748(8) 0.6708(5) 0.5693(6) 0.049(3) Uani 0.50 1 d PGDU 1
C10 C 0.5352(9) 0.7262(7) 0.4111(7) 0.083(5) Uani 0.50 1 d PGDU 1
H10A H 0.4434 0.7500 0.4399 0.124 Uiso 1 2 d SR 1
H10B H 0.5116 0.6611 0.3946 0.124 Uiso 0.50 1 d PR 1
H10C H 0.5624 0.7500 0.3372 0.124 Uiso 1 2 d SR 1
C11 C 0.6777(13) 0.9175(6) 0.4854(10) 0.097(6) Uani 0.50 1 d PGDU 1
H11A H 0.5948 0.9107 0.4200 0.146 Uiso 0.50 1 d PR 1
H11B H 0.7675 0.9485 0.4551 0.146 Uiso 0.50 1 d PR 1
H11C H 0.6389 0.9542 0.5503 0.146 Uiso 0.50 1 d PR 1
C12 C 0.9848(10) 0.8860(6) 0.6604(8) 0.099(6) Uani 0.50 1 d PGDU 1
H12A H 1.0192 0.8722 0.7445 0.148 Uiso 0.50 1 d PR 1
H12B H 0.9402 0.9482 0.6548 0.148 Uiso 0.50 1 d PR 1
H12C H 1.0743 0.8826 0.6118 0.148 Uiso 0.50 1 d PR 1
C13 C 1.0287(10) 0.6692(6) 0.6955(9) 0.102(6) Uani 0.50 1 d PGDU 1
H13A H 1.1053 0.6605 0.6364 0.153 Uiso 0.50 1 d PR 1
H13B H 0.9938 0.6089 0.7224 0.153 Uiso 0.50 1 d PR 1
H13C H 1.0767 0.7035 0.7647 0.153 Uiso 0.50 1 d PR 1
C14 C 0.7518(13) 0.5706(6) 0.5360(11) 0.109(7) Uani 0.50 1 d PGDU 1
H14A H 0.8070 0.5568 0.4649 0.163 Uiso 0.50 1 d PR 1
H14B H 0.6401 0.5580 0.5183 0.163 Uiso 0.50 1 d PR 1
H14C H 0.7933 0.5319 0.6033 0.163 Uiso 0.50 1 d PR 1
O1 O 0.1755(17) 0.7500 0.2134(13) 0.179(6) Uani 1 2 d SDU .
C15 C 0.120(2) 0.8063(16) 0.3086(19) 0.127(7) Uani 0.50 1 d PDU .
H15A H 0.1496 0.7781 0.3881 0.152 Uiso 0.50 1 calc PR .
H15B H 0.1662 0.8687 0.3074 0.152 Uiso 0.50 1 calc PR .
C16 C -0.026(3) 0.811(2) 0.290(3) 0.161(10) Uani 0.50 1 d PDU .
H16A H -0.0573 0.8746 0.2682 0.193 Uiso 0.50 1 calc PR .
H16B H -0.0746 0.7936 0.3640 0.193 Uiso 0.50 1 calc PR .
C17 C -0.077(2) 0.7500 0.195(2) 0.174(8) Uani 1 2 d SDU .
H17A H -0.1334 0.6975 0.2280 0.209 Uiso 0.50 1 calc PR .
H17B H -0.1513 0.7827 0.1368 0.209 Uiso 0.50 1 calc PR .
C18 C 0.035(2) 0.7204(16) 0.1418(17) 0.124(7) Uani 0.50 1 d PDU .
H18A H 0.0321 0.7462 0.0595 0.149 Uiso 0.50 1 calc PR .
H18B H 0.0314 0.6524 0.1361 0.149 Uiso 0.50 1 calc PR .

loop_
_atom_site_aniso_label
_atom_site_aniso_U_11
_atom_site_aniso_U_22
_atom_site_aniso_U_33
_atom_site_aniso_U_23
_atom_site_aniso_U_13
_atom_site_aniso_U_12
Ta1 0.0394(2) 0.0478(2) 0.0397(2) 0.000 0.00604(12) 0.000
Cl1 0.0536(7) 0.0571(8) 0.0575(8) -0.0026(6) 0.0066(6) -0.0119(6)
S1 0.0547(8) 0.0702(10) 0.0556(8) -0.0143(7) 0.0076(6) -0.0135(7)
N1 0.059(3) 0.052(3) 0.045(2) 0.001(2) 0.008(2) 0.007(2)
N2 0.065(3) 0.057(3) 0.051(3) -0.009(2) -0.005(2) 0.006(2)
B1 0.050(5) 0.060(5) 0.044(5) 0.000 0.010(4) 0.000
C1 0.057(3) 0.052(3) 0.048(3) -0.001(2) -0.005(2) 0.005(3)
C2 0.071(4) 0.065(4) 0.084(5) -0.021(4) -0.013(3) -0.005(3)
C3 0.085(4) 0.068(4) 0.049(3) -0.010(3) 0.003(3) 0.017(4)
C4 0.077(4) 0.062(4) 0.046(3) -0.003(3) 0.012(3) 0.013(3)
C5 0.054(5) 0.045(10) 0.035(4) -0.008(4) 0.010(3) -0.003(5)
C6 0.035(6) 0.054(7) 0.040(6) 0.009(5) 0.007(5) 0.000(5)
C7 0.034(5) 0.058(8) 0.034(5) 0.005(5) 0.000(4) -0.011(5)
C8 0.035(5) 0.065(11) 0.059(6) 0.009(5) 0.016(4) 0.004(4)
C9 0.045(7) 0.060(7) 0.045(7) 0.001(6) 0.014(6) 0.018(6)
C10 0.081(7) 0.108(14) 0.058(6) -0.015(6) 0.005(5) -0.015(7)
C11 0.098(10) 0.099(11) 0.101(10) 0.043(9) 0.045(9) 0.024(9)
C12 0.094(10) 0.125(12) 0.082(9) -0.021(9) 0.034(8) -0.047(9)
C13 0.065(8) 0.145(13) 0.098(10) 0.033(10) 0.012(8) 0.031(9)
C14 0.125(12) 0.081(10) 0.130(13) -0.021(9) 0.062(10) 0.013(9)
O1 0.134(9) 0.237(13) 0.170(11) 0.000 0.040(8) 0.000
C15 0.096(11) 0.154(13) 0.130(12) -0.048(11) 0.012(10) 0.009(10)
C16 0.156(15) 0.170(16) 0.159(15) -0.050(12) 0.023(12) 0.017(13)
C17 0.150(13) 0.205(15) 0.168(13) 0.000 0.020(11) 0.000
C18 0.100(10) 0.151(15) 0.123(11) -0.071(10) 0.023(9) -0.019(9)

loop_
_atom_type_symbol
_atom_type_description
_atom_type_scat_dispersion_real
_atom_type_scat_dispersion_imag
_atom_type_scat_source
C C 0.0033 0.0016 'International Tables Vol C Tables 4.2.6.8 and 6.1.1.4'
H H 0.0000 0.0000 'International Tables Vol C Tables 4.2.6.8 and 6.1.1.4'
B B 0.0013 0.0007 'International Tables Vol C Tables 4.2.6.8 and 6.1.1.4'
N N 0.0061 0.0033 'International Tables Vol C Tables 4.2.6.8 and 6.1.1.4'
O O 0.0106 0.0060 'International Tables Vol C Tables 4.2.6.8 and 6.1.1.4'
S S 0.1246 0.1234 'International Tables Vol C Tables 4.2.6.8 and 6.1.1.4'
Cl Cl 0.1484 0.1585 'International Tables Vol C Tables 4.2.6.8 and 6.1.1.4'
Ta Ta -0.7052 6.5227 'International Tables Vol C Tables 4.2.6.8 and 6.1.1.4'

loop_
_geom_angle_atom_site_label_1
_geom_angle_atom_site_label_2
_geom_angle_atom_site_label_3
_geom_angle
_geom_angle_site_symmetry_1
_geom_angle_site_symmetry_3
C5 Ta1 C5 11.8(4) . 4_575
C5 Ta1 C9 35.04(10) . .
C5 Ta1 C9 44.1(3) 4_575 .
C5 Ta1 C9 44.1(2) . 4_575
C5 Ta1 C9 35.04(14) 4_575 4_575
C9 Ta1 C9 58.3(3) . 4_575
C5 Ta1 C8 59.80(15) . 4_575
C5 Ta1 C8 57.50(13) 4_575 4_575
C9 Ta1 C8 48.4(2) . 4_575
C9 Ta1 C8 34.39(12) 4_575 4_575
C5 Ta1 C8 57.50(14) . .
C5 Ta1 C8 59.80(17) 4_575 .
C9 Ta1 C8 34.39(10) . .
C9 Ta1 C8 48.4(2) 4_575 .
C8 Ta1 C8 19.1(3) 4_575 .
C5 Ta1 C6 23.7(3) . 4_575
C5 Ta1 C6 34.36(10) 4_575 4_575
C9 Ta1 C6 13.22(10) . 4_575
C9 Ta1 C6 56.79(13) 4_575 4_575
C8 Ta1 C6 56.05(15) 4_575 4_575
C8 Ta1 C6 45.30(14) . 4_575
C5 Ta1 C6 34.36(9) . .
C5 Ta1 C6 23.7(3) 4_575 .
C9 Ta1 C6 56.79(13) . .
C9 Ta1 C6 13.22(7) 4_575 .
C8 Ta1 C6 45.30(16) 4_575 .
C8 Ta1 C6 56.05(13) . .
C6 Ta1 C6 51.8(3) 4_575 .
C5 Ta1 Cl1 81.87(16) . .
C5 Ta1 Cl1 89.78(17) 4_575 .
C9 Ta1 Cl1 85.40(16) . .
C9 Ta1 Cl1 124.79(15) 4_575 .
C8 Ta1 Cl1 133.77(14) 4_575 .
C8 Ta1 Cl1 118.05(15) . .
C6 Ta1 Cl1 78.32(17) 4_575 .
C6 Ta1 Cl1 112.43(16) . .
C5 Ta1 Cl1 89.78(17) . 4_575
C5 Ta1 Cl1 81.87(16) 4_575 4_575
C9 Ta1 Cl1 124.79(17) . 4_575
C9 Ta1 Cl1 85.40(16) 4_575 4_575
C8 Ta1 Cl1 118.05(15) 4_575 4_575
C8 Ta1 Cl1 133.77(15) . 4_575
C6 Ta1 Cl1 112.43(15) 4_575 4_575
C6 Ta1 Cl1 78.32(15) . 4_575
Cl1 Ta1 Cl1 83.83(7) . 4_575
C5 Ta1 C7 56.50(13) . .
C5 Ta1 C7 50.82(17) 4_575 .
C9 Ta1 C7 56.12(13) . .
C9 Ta1 C7 20.72(9) 4_575 .
C8 Ta1 C7 15.4(2) 4_575 .
C8 Ta1 C7 33.34(8) . .
C6 Ta1 C7 60.2(2) 4_575 .
C6 Ta1 C7 33.26(9) . .
Cl1 Ta1 C7 137.48(14) . .
Cl1 Ta1 C7 102.63(15) 4_575 .
C5 Ta1 C7 50.82(14) . 4_575
C5 Ta1 C7 56.50(17) 4_575 4_575
C9 Ta1 C7 20.72(12) . 4_575
C9 Ta1 C7 56.12(13) 4_575 4_575
C8 Ta1 C7 33.34(10) 4_575 4_575
C8 Ta1 C7 15.4(2) . 4_575
C6 Ta1 C7 33.26(12) 4_575 4_575
C6 Ta1 C7 60.2(2) . 4_575
Cl1 Ta1 C7 102.63(15) . 4_575
Cl1 Ta1 C7 137.48(16) 4_575 4_575
C7 Ta1 C7 45.7(3) . 4_575
C5 Ta1 H1A 152(2) . .
C5 Ta1 H1A 152(2) 4_575 .
C9 Ta1 H1A 150.85(17) . .
C9 Ta1 H1A 150.85(15) 4_575 .
C8 Ta1 H1A 149(2) 4_575 .
C8 Ta1 H1A 149(2) . .
C6 Ta1 H1A 150.5(11) 4_575 .
C6 Ta1 H1A 150.5(10) . .
Cl1 Ta1 H1A 73.7(16) . .
Cl1 Ta1 H1A 73.7(16) 4_575 .
C7 Ta1 H1A 148.7(15) . .
C7 Ta1 H1A 148.7(15) 4_575 .
C1 S1 Ta1 110.0(2) . .
C1 N1 C4 107.9(5) . .
C1 N1 B1 127.1(5) . .
C4 N1 B1 124.8(6) . .
C1 N2 C3 109.0(5) . .
C1 N2 C2 126.1(5) . .
C3 N2 C2 124.9(5) . .
N1 B1 N1 110.3(7) . 4_575
N1 B1 H1A 106(2) . .
N1 B1 H1A 106(2) 4_575 .
N1 B1 H1B 108.5(18) . .
N1 B1 H1B 108.5(18) 4_575 .
H1A B1 H1B 117(5) . .
N1 C1 N2 107.4(5) . .
N1 C1 S1 129.4(4) . .
N2 C1 S1 123.2(5) . .
N2 C2 H2A 109.5 . .
N2 C2 H2B 109.5 . .
H2A C2 H2B 109.5 . .
N2 C2 H2C 109.5 . .
H2A C2 H2C 109.5 . .
H2B C2 H2C 109.5 . .
C4 C3 N2 107.0(5) . .
C4 C3 H3 126.5 . .
N2 C3 H3 126.5 . .
C3 C4 N1 108.7(6) . .
C3 C4 H4 125.6 . .
N1 C4 H4 125.6 . .
C6 C5 C9 107.5 . .
C6 C5 C10 116.0 . .
C9 C5 C10 136.0 . .
C6 C5 Ta1 76.6(3) . .
C9 C5 Ta1 73.1(3) . .
C10 C5 Ta1 122.43(18) . .
C7 C6 C5 108.5 . .
C7 C6 C11 118.3 . .
C5 C6 C11 132.9 . .
C7 C6 Ta1 75.79(18) . .
C5 C6 Ta1 69.1(2) . .
C11 C6 Ta1 125.6(3) . .
C8 C7 C6 107.7 . .
C8 C7 C12 118.6 . .
C6 C7 C12 133.1 . .
C8 C7 Ta1 70.3(3) . .
C6 C7 Ta1 70.95(19) . .
C12 C7 Ta1 130.75(18) . .
C7 C8 C9 108.0 . .
C7 C8 C13 133.5 . .
C9 C8 C13 116.6 . .
C7 C8 Ta1 76.3(3) . .
C9 C8 Ta1 70.3(2) . .
C13 C8 Ta1 130.0(2) . .
C8 C9 C5 108.3 . .
C8 C9 C14 135.5 . .
C5 C9 C14 115.6 . .
C8 C9 Ta1 75.35(19) . .
C5 C9 Ta1 71.8(2) . .
C14 C9 Ta1 124.8(2) . .
C5 C10 H10A 110.7 . .
C5 C10 H10B 109.5 . .
H10A C10 H10B 104.6 . .
C5 C10 H10C 110.7 . .
H10A C10 H10C 116.2 . .
H10B C10 H10C 104.6 . .
C6 C11 H11A 109.5 . .
C6 C11 H11B 109.5 . .
H11A C11 H11B 109.5 . .
C6 C11 H11C 109.5 . .
H11A C11 H11C 109.5 . .
H11B C11 H11C 109.5 . .
C7 C12 H12A 109.5 . .
C7 C12 H12B 109.5 . .
H12A C12 H12B 109.5 . .
C7 C12 H12C 109.5 . .
H12A C12 H12C 109.5 . .
H12B C12 H12C 109.5 . .
C8 C13 H13A 109.5 . .
C8 C13 H13B 109.5 . .
H13A C13 H13B 109.5 . .
C8 C13 H13C 109.5 . .
H13A C13 H13C 109.5 . .
H13B C13 H13C 109.5 . .
C9 C14 H14A 109.5 . .
C9 C14 H14B 109.5 . .
H14A C14 H14B 109.5 . .
C9 C14 H14C 109.5 . .
H14A C14 H14C 109.5 . .
H14B C14 H14C 109.5 . .
C18 O1 C15 105.0(14) . .
C16 C15 O1 107.1(17) . .
C16 C15 H15A 110.3 . .
O1 C15 H15A 110.3 . .
C16 C15 H15B 110.3 . .
O1 C15 H15B 110.3 . .
H15A C15 H15B 108.5 . .
C15 C16 C17 110(2) . .
C15 C16 H16A 109.8 . .
C17 C16 H16A 109.8 . .
C15 C16 H16B 109.8 . .
C17 C16 H16B 109.8 . .
H16A C16 H16B 108.2 . .
C18 C17 C16 111.3(18) . .
C18 C17 H17A 109.4 . .
C16 C17 H17A 109.4 . .
C18 C17 H17B 109.4 . .
C16 C17 H17B 109.4 . .
H17A C17 H17B 108.0 . .
C17 C18 O1 106.0(16) . .
C17 C18 H18A 110.5 . .
O1 C18 H18A 110.5 . .
C17 C18 H18B 110.5 . .
O1 C18 H18B 110.5 . .
H18A C18 H18B 108.7 . .

loop_
_geom_bond_atom_site_label_1
_geom_bond_atom_site_label_2
_geom_bond_distance
Ta1 C5 2.344(5)
Ta1 C9 2.361(7)
Ta1 C8 2.427(6)
Ta1 C6 2.441(6)
Ta1 Cl1 2.4578(14)
Ta1 C7 2.504(5)
Ta1 H1A 2.01(8)
S1 C1 1.715(6)
N1 C1 1.342(8)
N1 C4 1.388(7)
N1 B1 1.534(7)
N2 C1 1.353(7)
N2 C3 1.382(8)
N2 C2 1.446(8)
B1 H1A 1.14(8)
B1 H1B 1.15(7)
C2 H2A 0.9800
C2 H2B 0.9800
C2 H2C 0.9800
C3 C4 1.324(10)
C3 H3 0.9500
C4 H4 0.9500
C5 C6 1.417(3)
C5 C9 1.417(3)
C5 C10 1.511(3)
C6 C7 1.416(3)
C6 C11 1.511(3)
C7 C8 1.416(3)
C7 C12 1.512(3)
C8 C9 1.417(3)
C8 C13 1.512(3)
C9 C14 1.511(3)
C10 H10A 0.9424
C10 H10B 0.9800
C10 H10C 0.9422
C11 H11A 0.9800
C11 H11B 0.9800
C11 H11C 0.9800
C12 H12A 0.9800
C12 H12B 0.9800
C12 H12C 0.9800
C13 H13A 0.9800
C13 H13B 0.9800
C13 H13C 0.9800
C14 H14A 0.9800
C14 H14B 0.9800
C14 H14C 0.9800
O1 C18 1.453(14)
O1 C15 1.453(14)
C15 C16 1.253(17)
C15 H15A 0.9900
C15 H15B 0.9900
C16 C17 1.42(3)
C16 H16A 0.9900
C16 H16B 0.9900
C17 C18 1.254(17)
C17 H17A 0.9900
C17 H17B 0.9900
C18 H18A 0.9900
C18 H18B 0.9900

loop_
_geom_torsion_atom_site_label_1
_geom_torsion_atom_site_label_2
_geom_torsion_atom_site_label_3
_geom_torsion_atom_site_label_4
_geom_torsion
_geom_torsion_site_symmetry_1
_geom_torsion_site_symmetry_4
C5 Ta1 S1 C1 157.3(3) . .
C5 Ta1 S1 C1 149.2(3) 4_575 .
C9 Ta1 S1 C1 -159.7(3) . .
C9 Ta1 S1 C1 156.0(3) 4_575 .
C8 Ta1 S1 C1 -169.8(3) 4_575 .
C8 Ta1 S1 C1 -155.9(3) . .
C6 Ta1 S1 C1 -172.5(3) 4_575 .
C6 Ta1 S1 C1 148.2(3) . .
Cl1 Ta1 S1 C1 -1.5(3) . .
Cl1 Ta1 S1 C1 70.2(2) 4_575 .
C7 Ta1 S1 C1 174.5(3) . .
C7 Ta1 S1 C1 -151.6(3) 4_575 .
C1 N1 B1 N1 94.5(7) . 4_575
C4 N1 B1 N1 -79.4(8) . 4_575
C4 N1 C1 N2 -0.6(6) . .
B1 N1 C1 N2 -175.3(5) . .
C4 N1 C1 S1 178.7(5) . .
B1 N1 C1 S1 4.0(9) . .
C3 N2 C1 N1 0.6(6) . .
C2 N2 C1 N1 179.7(5) . .
C3 N2 C1 S1 -178.7(4) . .
C2 N2 C1 S1 0.3(8) . .
Ta1 S1 C1 N1 7.8(6) . .
Ta1 S1 C1 N2 -173.0(4) . .
C1 N2 C3 C4 -0.4(7) . .
C2 N2 C3 C4 -179.5(6) . .
N2 C3 C4 N1 0.1(7) . .
C1 N1 C4 C3 0.3(7) . .
B1 N1 C4 C3 175.2(6) . .
C5 Ta1 C5 C6 21.54(18) 4_575 .
C9 Ta1 C5 C6 -113.29(8) . .
C9 Ta1 C5 C6 -14.3(2) 4_575 .
C8 Ta1 C5 C6 -53.8(3) 4_575 .
C8 Ta1 C5 C6 -76.02(12) . .
C6 Ta1 C5 C6 -127.4(4) 4_575 .
Cl1 Ta1 C5 C6 153.12(19) . .
Cl1 Ta1 C5 C6 69.32(18) 4_575 .
C7 Ta1 C5 C6 -36.03(9) . .
C7 Ta1 C5 C6 -93.2(3) 4_575 .
C5 Ta1 C5 C9 134.83(17) 4_575 .
C9 Ta1 C5 C9 99.0(3) 4_575 .
C8 Ta1 C5 C9 59.5(3) 4_575 .
C8 Ta1 C5 C9 37.27(9) . .
C6 Ta1 C5 C9 -14.1(5) 4_575 .
C6 Ta1 C5 C9 113.29(8) . .
Cl1 Ta1 C5 C9 -93.59(18) . .
Cl1 Ta1 C5 C9 -177.39(17) 4_575 .
C7 Ta1 C5 C9 77.26(11) . .
C7 Ta1 C5 C9 20.1(3) 4_575 .
C5 Ta1 C5 C10 -90.96(15) 4_575 .
C9 Ta1 C5 C10 134.20(13) . .
C9 Ta1 C5 C10 -126.8(3) 4_575 .
C8 Ta1 C5 C10 -166.3(3) 4_575 .
C8 Ta1 C5 C10 171.5 . .
C6 Ta1 C5 C10 120.1(5) 4_575 .
C6 Ta1 C5 C10 -112.50(15) . .
Cl1 Ta1 C5 C10 40.61(15) . .
Cl1 Ta1 C5 C10 -43.18(15) 4_575 .
C7 Ta1 C5 C10 -148.53(8) . .
C7 Ta1 C5 C10 154.3(4) 4_575 .
C9 C5 C6 C5 -174.6(7) . 4_575
C10 C5 C6 C5 12.4(7) . 4_575
Ta1 C5 C6 C5 -107.4(6) . 4_575
C9 C5 C6 C7 -1.0 . .
C10 C5 C6 C7 -174.1 . .
Ta1 C5 C6 C7 66.1(2) . .
C9 C5 C6 C11 173.1 . .
C10 C5 C6 C11 0.1 . .
Ta1 C5 C6 C11 -119.7(2) . .
C9 C5 C6 Ta1 -67.1(2) . .
C10 C5 C6 Ta1 119.8(2) . .
C5 Ta1 C6 C5 10.8(4) . 4_575
C9 Ta1 C6 C5 49.9(4) . 4_575
C9 Ta1 C6 C5 142.1(14) 4_575 4_575
C8 Ta1 C6 C5 111.9(7) 4_575 4_575
C8 Ta1 C6 C5 91.4(4) . 4_575
C6 Ta1 C6 C5 34.7(4) 4_575 4_575
Cl1 Ta1 C6 C5 -18.2(4) . 4_575
Cl1 Ta1 C6 C5 -96.4(4) 4_575 4_575
C7 Ta1 C6 C5 127.4(4) . 4_575
C7 Ta1 C6 C5 73.9(6) 4_575 4_575
C5 Ta1 C6 C7 -116.56(13) . .
C5 Ta1 C6 C7 -127.4(4) 4_575 .
C9 Ta1 C6 C7 -77.49(11) . .
C9 Ta1 C6 C7 14.8(11) 4_575 .
C8 Ta1 C6 C7 -15.4(3) 4_575 .
C8 Ta1 C6 C7 -35.93(7) . .
C6 Ta1 C6 C7 -92.61(12) 4_575 .
Cl1 Ta1 C6 C7 -145.53(17) . .
Cl1 Ta1 C6 C7 136.25(17) 4_575 .
C7 Ta1 C6 C7 -53.45(19) 4_575 .
C5 Ta1 C6 C5 -10.8(4) 4_575 .
C9 Ta1 C6 C5 39.08(8) . .
C9 Ta1 C6 C5 131.4(11) 4_575 .
C8 Ta1 C6 C5 101.1(3) 4_575 .
C8 Ta1 C6 C5 80.63(16) . .
C6 Ta1 C6 C5 24.0 4_575 .
Cl1 Ta1 C6 C5 -28.97(19) . .
Cl1 Ta1 C6 C5 -107.2(2) 4_575 .
C7 Ta1 C6 C5 116.56(13) . .
C7 Ta1 C6 C5 63.11(19) 4_575 .
C5 Ta1 C6 C11 128.55(13) . .
C5 Ta1 C6 C11 117.8(4) 4_575 .
C9 Ta1 C6 C11 167.6 . .
C9 Ta1 C6 C11 -100.1(11) 4_575 .
C8 Ta1 C6 C11 -130.3(4) 4_575 .
C8 Ta1 C6 C11 -150.82(7) . .
C6 Ta1 C6 C11 152.51(8) 4_575 .
Cl1 Ta1 C6 C11 99.58(17) . .
Cl1 Ta1 C6 C11 21.36(17) 4_575 .
C7 Ta1 C6 C11 -114.89(12) . .
C7 Ta1 C6 C11 -168.34(19) 4_575 .
C5 C6 C7 C8 0.70(17) 4_575 .
C5 C6 C7 C8 -0.7 . .
C11 C6 C7 C8 -175.8 . .
Ta1 C6 C7 C8 61.1(3) . .
C5 C6 C7 C12 171.12(17) 4_575 .
C5 C6 C7 C12 169.7 . .
C11 C6 C7 C12 -5.4 . .
Ta1 C6 C7 C12 -128.5(3) . .
C5 C6 C7 Ta1 -60.4(4) 4_575 .
C5 C6 C7 Ta1 -61.8(3) . .
C11 C6 C7 Ta1 123.1(3) . .
C5 Ta1 C7 C8 -80.43(17) . .
C5 Ta1 C7 C8 -93.3(4) 4_575 .
C9 Ta1 C7 C8 -38.01(10) . .
C9 Ta1 C7 C8 -127.2(7) 4_575 .
C8 Ta1 C7 C8 17.1(5) 4_575 .
C6 Ta1 C7 C8 -52.8(2) 4_575 .
C6 Ta1 C7 C8 -117.68(12) . .
Cl1 Ta1 C7 C8 -67.0(3) . .
Cl1 Ta1 C7 C8 -161.6(2) 4_575 .
C7 Ta1 C7 C8 -14.8 4_575 .
C5 Ta1 C7 C6 37.25(9) . .
C5 Ta1 C7 C6 24.4(4) 4_575 .
C9 Ta1 C7 C6 79.67(11) . .
C9 Ta1 C7 C6 -9.5(7) 4_575 .
C8 Ta1 C7 C6 134.7(5) 4_575 .
C8 Ta1 C7 C6 117.68(12) . .
C6 Ta1 C7 C6 64.8(2) 4_575 .
Cl1 Ta1 C7 C6 50.7(2) . .
Cl1 Ta1 C7 C6 -43.95(17) 4_575 .
C7 Ta1 C7 C6 102.88(11) 4_575 .
C5 Ta1 C7 C12 168.30(6) . .
C5 Ta1 C7 C12 155.4(4) 4_575 .
C9 Ta1 C7 C12 -149.28(12) . .
C9 Ta1 C7 C12 121.5(8) 4_575 .
C8 Ta1 C7 C12 -94.2(5) 4_575 .
C8 Ta1 C7 C12 -111.3(2) . .
C6 Ta1 C7 C12 -164.1(3) 4_575 .
C6 Ta1 C7 C12 131.05(15) . .
Cl1 Ta1 C7 C12 -178.2(2) . .
Cl1 Ta1 C7 C12 87.1(2) 4_575 .
C7 Ta1 C7 C12 -126.07(19) 4_575 .
C6 C7 C8 C9 2.1 . .
C12 C7 C8 C9 -169.9 . .
Ta1 C7 C8 C9 63.60(17) . .
C6 C7 C8 C13 165.6 . .
C12 C7 C8 C13 -6.4 . .
Ta1 C7 C8 C13 -132.90(17) . .
C6 C7 C8 C9 -5.44(7) . 4_575
C12 C7 C8 C9 -177.49(7) . 4_575
Ta1 C7 C8 C9 56.03(17) . 4_575
C6 C7 C8 Ta1 -61.46(17) . .
C12 C7 C8 Ta1 126.49(17) . .
C5 Ta1 C8 C7 77.15(15) . .
C5 Ta1 C8 C7 63.6(4) 4_575 .
C9 Ta1 C8 C7 115.16(10) . .
C9 Ta1 C8 C7 22.1(2) 4_575 .
C8 Ta1 C8 C7 -13.8 4_575 .
C6 Ta1 C8 C7 103.4(4) 4_575 .
C6 Ta1 C8 C7 35.84(9) . .
Cl1 Ta1 C8 C7 135.18(19) . .
Cl1 Ta1 C8 C7 25.2(3) 4_575 .
C7 Ta1 C8 C7 136.6(5) 4_575 .
C5 Ta1 C8 C9 -38.00(9) . .
C5 Ta1 C8 C9 -51.6(4) 4_575 .
C9 Ta1 C8 C9 -93.0(2) 4_575 .
C8 Ta1 C8 C9 -128.97(11) 4_575 .
C6 Ta1 C8 C9 -11.8(4) 4_575 .
C6 Ta1 C8 C9 -79.32(10) . .
Cl1 Ta1 C8 C9 20.03(17) . .
Cl1 Ta1 C8 C9 -90.0(3) 4_575 .
C7 Ta1 C8 C9 -115.16(10) . .
C7 Ta1 C8 C9 21.5(6) 4_575 .
C5 Ta1 C8 C13 -146.71(8) . .
C5 Ta1 C8 C13 -160.3(4) 4_575 .
C9 Ta1 C8 C13 -108.71(15) . .
C9 Ta1 C8 C13 158.3(3) 4_575 .
C8 Ta1 C8 C13 122.33(19) 4_575 .
C6 Ta1 C8 C13 -120.5(5) 4_575 .
C6 Ta1 C8 C13 171.97(8) . .
Cl1 Ta1 C8 C13 -88.7(2) . .
Cl1 Ta1 C8 C13 161.3(2) 4_575 .
C7 Ta1 C8 C13 136.14(18) . .
C7 Ta1 C8 C13 -87.2(6) 4_575 .
C5 Ta1 C8 C9 55.0(3) . 4_575
C5 Ta1 C8 C9 41.4(2) 4_575 4_575
C9 Ta1 C8 C9 93.0(2) . 4_575
C8 Ta1 C8 C9 -36.0(2) 4_575 4_575
C6 Ta1 C8 C9 81.3(3) 4_575 4_575
C6 Ta1 C8 C9 13.7(2) . 4_575
Cl1 Ta1 C8 C9 113.0(3) . 4_575
Cl1 Ta1 C8 C9 3.1(3) 4_575 4_575
C7 Ta1 C8 C9 -22.1(2) . 4_575
C7 Ta1 C8 C9 114.5(4) 4_575 4_575
C7 C8 C9 C5 -2.8 . .
C13 C8 C9 C5 -169.5 . .
C9 C8 C9 C5 0.3 4_575 .
Ta1 C8 C9 C5 64.8(3) . .
C7 C8 C9 C14 167.2 . .
C13 C8 C9 C14 0.5 . .
C9 C8 C9 C14 170.3 4_575 .
Ta1 C8 C9 C14 -125.2(3) . .
C7 C8 C9 C8 -3.1 . 4_575
C13 C8 C9 C8 -169.8 . 4_575
C9 C8 C9 C8 0.0 4_575 4_575
Ta1 C8 C9 C8 64.5(3) . 4_575
C7 C8 C9 Ta1 -67.6(3) . .
C13 C8 C9 Ta1 125.7(3) . .
C9 C8 C9 Ta1 -64.5(3) 4_575 .
C6 C5 C9 C8 2.4 . .
C10 C5 C9 C8 173.4 . .
Ta1 C5 C9 C8 -67.1(2) . .
C6 C5 C9 C14 -169.9 . .
C10 C5 C9 C14 1.1 . .
Ta1 C5 C9 C14 120.6(2) . .
C6 C5 C9 C8 2.5 . 4_575
C10 C5 C9 C8 173.5 . 4_575
Ta1 C5 C9 C8 -67.0(2) . 4_575
C6 C5 C9 Ta1 69.5(2) . .
C10 C5 C9 Ta1 -119.5(2) . .
C5 Ta1 C9 C8 115.26(13) . .
C5 Ta1 C9 C8 103.2(3) 4_575 .
C9 Ta1 C9 C8 61.39(9) 4_575 .
C8 Ta1 C9 C8 19.9(2) 4_575 .
C6 Ta1 C9 C8 140.7(12) 4_575 .
C6 Ta1 C9 C8 76.97(11) . .
Cl1 Ta1 C9 C8 -162.35(15) . .
Cl1 Ta1 C9 C8 118.4(2) 4_575 .
C7 Ta1 C9 C8 36.82(6) . .
C7 Ta1 C9 C8 -16.0(7) 4_575 .
C5 Ta1 C9 C5 -12.1(3) 4_575 .
C9 Ta1 C9 C5 -53.87(10) 4_575 .
C8 Ta1 C9 C5 -95.4(2) 4_575 .
C8 Ta1 C9 C5 -115.26(13) . .
C6 Ta1 C9 C5 25.4(13) 4_575 .
C6 Ta1 C9 C5 -38.28(7) . .
Cl1 Ta1 C9 C5 82.39(18) . .
Cl1 Ta1 C9 C5 3.2(2) 4_575 .
C7 Ta1 C9 C5 -78.44(13) . .
C7 Ta1 C9 C5 -131.2(7) 4_575 .
C5 Ta1 C9 C14 -109.04(16) . .
C5 Ta1 C9 C14 -121.1(3) 4_575 .
C9 Ta1 C9 C14 -162.90(6) 4_575 .
C8 Ta1 C9 C14 155.6(2) 4_575 .
C8 Ta1 C9 C14 135.70(10) . .
C6 Ta1 C9 C14 -83.6(12) 4_575 .
C6 Ta1 C9 C14 -147.32(10) . .
Cl1 Ta1 C9 C14 -26.65(17) . .
Cl1 Ta1 C9 C14 -105.85(18) 4_575 .
C7 Ta1 C9 C14 172.5 . .
C7 Ta1 C9 C14 119.7(7) 4_575 .
C5 Ta1 C9 C8 95.4(2) . 4_575
C5 Ta1 C9 C8 83.3(4) 4_575 4_575
C9 Ta1 C9 C8 41.5(2) 4_575 4_575
C8 Ta1 C9 C8 -19.9(2) . 4_575
C6 Ta1 C9 C8 120.8(14) 4_575 4_575
C6 Ta1 C9 C8 57.1(2) . 4_575
Cl1 Ta1 C9 C8 177.8(2) . 4_575
Cl1 Ta1 C9 C8 98.58(16) 4_575 4_575
C7 Ta1 C9 C8 17.0(2) . 4_575
C7 Ta1 C9 C8 -35.8(5) 4_575 4_575
O1 O1 C15 C16 0.0(18) 4_575 .
C18 O1 C15 C16 -3(3) . .
C18 O1 C15 C16 26(2) 4_575 .
C15 O1 C15 C16 -82(3) 4_575 .
O1 O1 C15 C18 0(2) 4_575 4_575
C18 O1 C15 C18 -28.8(17) . 4_575
C15 O1 C15 C18 -107.9(12) 4_575 4_575
O1 C15 C16 C17 8(3) . .
C18 C15 C16 C17 28.8(17) 4_575 .
O1 C15 C16 C18 -21.0(19) . 4_575
C15 C16 C17 C18 -11(4) . .
C18 C16 C17 C18 32(2) 4_575 .
C16 C17 C18 O1 9(3) . .
C16 C17 C18 C16 74(3) . 4_575
C16 C17 C18 C15 50(2) . 4_575
O1 O1 C18 C17 0.0(6) 4_575 .
C18 O1 C18 C17 -62.5(18) 4_575 .
C15 O1 C18 C17 -4(2) . .
C15 O1 C18 C17 62.1(19) 4_575 .
O1 O1 C18 C16 0.0(6) 4_575 4_575
C18 O1 C18 C16 -107.6(12) 4_575 4_575
C15 O1 C18 C16 -49.4(16) . 4_575
C15 O1 C18 C16 16.9(16) 4_575 4_575
O1 O1 C18 C15 0.0(8) 4_575 4_575
C18 O1 C18 C15 -124.6(11) 4_575 4_575
C15 O1 C18 C15 -66(2) . 4_575
